data_7713692
loop_
_publ_author_name
'Kumar, Rakesh'
'Ahsan, Faiza'
'Awasthi, Ayushi'
'Swart, Marcel'
'Draksharapu, Apparao'

_publ_section_title
;
 Generation of Ru(III)-hypochlorite with resemblance to heme dependent
 haloperoxidase enzyme
;
_journal_name_full 'Dalton Transactions'
_journal_paper_doi 10.1039/D3DT02028B
_journal_year 2023
_chemical_formula_moiety 'C23 H28 N6 Ru, 2(F6 P)'
_chemical_formula_sum 'C23 H28 F12 N6 P2 Ru'
_chemical_formula_weight 779.52
_space_group_crystal_system monoclinic
_space_group_IT_number 14
_space_group_name_Hall '-P 2ybc'
_space_group_name_H-M_alt 'P 1 21/c 1'
_atom_sites_solution_hydrogens geom
_atom_sites_solution_primary dual
_audit_creation_date 2023-04-29
_audit_creation_method
;
Olex2 1.5
(compiled 2023.03.06 svn.rbb2c1857 for OlexSys, GUI svn.r6748)
;
_audit_update_record
;
2023-04-29 deposited with the CCDC.	2023-08-09 downloaded from the CCDC.
;
_cell_angle_alpha 90
_cell_angle_beta 103.637(4)
_cell_angle_gamma 90
_cell_formula_units_Z 4
_cell_length_a 13.1578(15)
_cell_length_b 11.6873(13)
_cell_length_c 19.140(2)
_cell_measurement_reflns_used 7592
_cell_measurement_temperature 100(2)
_cell_measurement_theta_max 28.11
_cell_measurement_theta_min 2.36
_cell_volume 2860.4(5)
_computing_cell_refinement 'SAINT V8.38A (Bruker, 2018)'
_computing_data_reduction 'SAINT V8.38A (Bruker, 2018)'
_computing_molecular_graphics 'Olex2 1.5 (Dolomanov et al., 2009)'
_computing_publication_material 'Olex2 1.5 (Dolomanov et al., 2009)'
_computing_structure_refinement 'SHELXL 2018/3 (Sheldrick, 2015)'
_computing_structure_solution 'SHELXT 2014/5 (Sheldrick, 2014)'
_diffrn_ambient_temperature 100
_diffrn_measured_fraction_theta_full 0.999
_diffrn_measured_fraction_theta_max 0.996
_diffrn_measurement_device_type 'Bruker APEX-II CCD'
_diffrn_measurement_method '\f and \w scans'
_diffrn_radiation_type MoK\a
_diffrn_radiation_wavelength 0.71073
_diffrn_reflns_av_R_equivalents 0.1260
_diffrn_reflns_av_unetI/netI 0.0852
_diffrn_reflns_Laue_measured_fraction_full 0.999
_diffrn_reflns_Laue_measured_fraction_max 0.996
_diffrn_reflns_limit_h_max 17
_diffrn_reflns_limit_h_min -17
_diffrn_reflns_limit_k_max 15
_diffrn_reflns_limit_k_min -15
_diffrn_reflns_limit_l_max 25
_diffrn_reflns_limit_l_min -25
_diffrn_reflns_number 43525
_diffrn_reflns_point_group_measured_fraction_full 0.999
_diffrn_reflns_point_group_measured_fraction_max 0.996
_diffrn_reflns_theta_full 25.242
_diffrn_reflns_theta_max 28.349
_diffrn_reflns_theta_min 2.439
_diffrn_source_current 1.0
_diffrn_source_power 0.05
_diffrn_source_voltage 50.0
_diffrn_standards_number 0
_exptl_absorpt_coefficient_mu 0.766
_exptl_absorpt_correction_T_max 0.7457
_exptl_absorpt_correction_T_min 0.5043
_exptl_absorpt_correction_type multi-scan
_exptl_absorpt_process_details
'SADABS-2016/2 (Bruker,2016/2) was used for absorption correction. wR2(int) was 0.1687 before and 0.0835 after correction. The Ratio of minimum to maximum transmission is 0.6763. The \l/2 correction factor is Not present.'
_exptl_crystal_colour 'metallic reddish red'
_exptl_crystal_colour_lustre metallic
_exptl_crystal_colour_modifier reddish
_exptl_crystal_colour_primary red
_exptl_crystal_density_diffrn 1.810
_exptl_crystal_description needle
_exptl_crystal_F_000 1560
_exptl_crystal_size_max 0.19
_exptl_crystal_size_mid 0.17
_exptl_crystal_size_min 0.16
_refine_diff_density_max 1.261
_refine_diff_density_min -1.125
_refine_diff_density_rms 0.133
_refine_ls_extinction_method none
_refine_ls_goodness_of_fit_ref 0.984
_refine_ls_hydrogen_treatment constr
_refine_ls_matrix_type full
_refine_ls_number_parameters 399
_refine_ls_number_reflns 7131
_refine_ls_number_restraints 0
_refine_ls_restrained_S_all 0.984
_refine_ls_R_factor_all 0.1349
_refine_ls_R_factor_gt 0.0755
_refine_ls_shift/su_max 0.000
_refine_ls_shift/su_mean 0.000
_refine_ls_structure_factor_coef Fsqd
_refine_ls_weighting_details 'w=1/[\s^2^(Fo^2^)+(0.1108P)^2^+12.8150P] where P=(Fo^2^+2Fc^2^)/3'
_refine_ls_weighting_scheme calc
_refine_ls_wR_factor_gt 0.1900
_refine_ls_wR_factor_ref 0.2407
_reflns_Friedel_coverage 0.000
_reflns_number_gt 4217
_reflns_number_total 7131
_reflns_threshold_expression 'I > 2\s(I)'
_cod_data_source_file d3dt02028b2.cif
_cod_data_source_block 17feba_1_0m
_cod_original_cell_volume 2860.3(6)
_cod_database_code 7713692
_shelx_shelxl_version_number 2018/3
_shelx_space_group_comment
;
The symmetry employed for this shelxl refinement is uniquely defined
by the following loop, which should always be used as a source of
symmetry information in preference to the above space-group names.
They are only intended as comments.
;
_shelx_estimated_absorpt_t_max 0.887
_shelx_estimated_absorpt_t_min 0.868
_olex2_refinement_description
;
1. Fixed Uiso
 At 1.2 times of:
  All C(H) groups, All C(H,H) groups
 At 1.5 times of:
  All C(H,H,H) groups
2.a Secondary CH2 refined with riding coordinates:
 C16(H16A,H16B), C9(H9A,H9B), C10(H10A,H10B), C8(H8A,H8B), C6(H6A,H6B)
2.b Aromatic/amide H refined with riding coordinates:
 C21(H21), C19(H19), C18(H18), C20(H20), C1(H1), C15(H15), C2(H2), C12(H12),
 C14(H14), C13(H13), C3(H3), C4(H4)
2.c Idealised Me refined as rotating group:
 C23(H23A,H23B,H23C), C7(H7A,H7B,H7C)
;
_olex2_date_sample_completion 2021-02-17
_olex2_date_sample_data_collection 2021-02-17
_olex2_date_sample_submission 2021-02-17
_olex2_submission_special_instructions 'No special instructions were received'

loop_
_space_group_symop_operation_xyz
'x, y, z'
'-x, y+1/2, -z+1/2'
'-x, -y, -z'
'x, -y-1/2, z-1/2'

loop_
_atom_site_label
_atom_site_type_symbol
_atom_site_fract_x
_atom_site_fract_y
_atom_site_fract_z
_atom_site_U_iso_or_equiv
_atom_site_adp_type
_atom_site_occupancy
_atom_site_site_symmetry_order
_atom_site_calc_flag
_atom_site_refinement_flags_posn
_atom_site_refinement_flags_adp
_atom_site_refinement_flags_occupancy
_atom_site_disorder_assembly
_atom_site_disorder_group
Ru1 Ru 0.76240(4) 0.74279(4) 0.57717(3) 0.03609(19) Uani 1 1 d . . . . .
P2 P 0.94885(19) 0.25267(19) 0.60103(12) 0.0560(5) Uani 1 1 d . . . . .
P1 P 0.43063(19) 0.7043(2) 0.77475(14) 0.0615(6) Uani 1 1 d . . . . .
F7 F 0.9914(4) 0.3355(4) 0.6673(3) 0.0743(14) Uani 1 1 d . . . . .
N5 N 0.9194(4) 0.7838(5) 0.6089(3) 0.0385(12) Uani 1 1 d . . . . .
N6 N 0.7998(5) 0.6284(5) 0.5067(3) 0.0448(14) Uani 1 1 d . . . . .
F3 F 0.4417(5) 0.6638(7) 0.8545(3) 0.099(2) Uani 1 1 d . . . . .
N4 N 0.7200(4) 0.8778(5) 0.5066(3) 0.0454(14) Uani 1 1 d . . . . .
F9 F 0.9089(5) 0.1671(7) 0.5371(3) 0.106(2) Uani 1 1 d . . . . .
N1 N 0.7250(4) 0.8634(5) 0.6476(3) 0.0423(13) Uani 1 1 d . . . . .
N3 N 0.6183(5) 0.6670(5) 0.5624(4) 0.0517(16) Uani 1 1 d . . . . .
F5 F 0.3286(5) 0.6335(5) 0.7480(3) 0.099(2) Uani 1 1 d . . . . .
N2 N 0.8009(5) 0.6380(5) 0.6673(3) 0.0450(14) Uani 1 1 d . . . . .
F11 F 0.9572(6) 0.1501(5) 0.6551(3) 0.0940(19) Uani 1 1 d . . . . .
F8 F 0.8347(5) 0.2761(7) 0.6073(5) 0.129(3) Uani 1 1 d . . . . .
F10 F 1.0686(5) 0.2290(6) 0.5988(4) 0.110(2) Uani 1 1 d . . . . .
F12 F 0.9483(8) 0.3563(8) 0.5493(4) 0.161(4) Uani 1 1 d . . . . .
F6 F 0.5359(5) 0.7753(6) 0.8044(5) 0.129(3) Uani 1 1 d . . . . .
F4 F 0.4996(7) 0.6018(8) 0.7626(4) 0.148(4) Uani 1 1 d . . . . .
C22 C 0.8199(6) 0.5672(6) 0.4665(4) 0.0476(17) Uani 1 1 d . . . . .
C21 C 0.9721(6) 0.8703(7) 0.5878(4) 0.0486(17) Uani 1 1 d . . . . .
H21 H 0.935159 0.920344 0.551490 0.058 Uiso 1 1 calc R U . . .
C19 C 1.1306(6) 0.8187(8) 0.6679(4) 0.054(2) Uani 1 1 d . . . . .
H19 H 1.202986 0.830773 0.688169 0.065 Uiso 1 1 calc R U . . .
C17 C 0.9735(6) 0.7116(7) 0.6601(4) 0.0455(16) Uani 1 1 d . . . . .
C18 C 1.0789(6) 0.7272(7) 0.6909(4) 0.0516(19) Uani 1 1 d . . . . .
H18 H 1.115240 0.676541 0.727055 0.062 Uiso 1 1 calc R U . . .
C20 C 1.0773(6) 0.8907(7) 0.6162(4) 0.0520(19) Uani 1 1 d . . . . .
H20 H 1.111501 0.953489 0.599962 0.062 Uiso 1 1 calc R U . . .
C16 C 0.9126(6) 0.6092(7) 0.6779(4) 0.0534(19) Uani 1 1 d . . . . .
H16A H 0.920452 0.543967 0.646639 0.064 Uiso 1 1 calc R U . . .
H16B H 0.941290 0.586015 0.728508 0.064 Uiso 1 1 calc R U . . .
C1 C 0.7012(6) 0.8823(8) 0.4357(4) 0.058(2) Uani 1 1 d . . . . .
H1 H 0.709737 0.814494 0.410402 0.069 Uiso 1 1 calc R U . . .
F1 F 0.4234(8) 0.7386(9) 0.6955(5) 0.165(4) Uani 1 1 d . . . . .
C9 C 0.7783(7) 0.7031(7) 0.7294(4) 0.0543(19) Uani 1 1 d . . . . .
H9A H 0.830227 0.681666 0.773825 0.065 Uiso 1 1 calc R U . . .
H9B H 0.708218 0.681173 0.735468 0.065 Uiso 1 1 calc R U . . .
C23 C 0.8449(7) 0.4887(7) 0.4133(4) 0.059(2) Uani 1 1 d . . . . .
H23A H 0.788646 0.490593 0.369407 0.089 Uiso 1 1 calc R U . . .
H23B H 0.852014 0.410782 0.432816 0.089 Uiso 1 1 calc R U . . .
H23C H 0.910759 0.512051 0.402004 0.089 Uiso 1 1 calc R U . . .
C11 C 0.6235(7) 0.5748(7) 0.6102(5) 0.057(2) Uani 1 1 d . . . . .
C15 C 0.5264(6) 0.6919(7) 0.5203(5) 0.059(2) Uani 1 1 d . . . . .
H15 H 0.523587 0.752395 0.486734 0.071 Uiso 1 1 calc R U . . .
C2 C 0.6700(7) 0.9803(9) 0.3968(5) 0.064(2) Uani 1 1 d . . . . .
H2 H 0.655349 0.978242 0.345821 0.077 Uiso 1 1 calc R U . . .
C10 C 0.7325(6) 0.5357(7) 0.6524(5) 0.060(2) Uani 1 1 d . . . . .
H10A H 0.727354 0.499029 0.698067 0.072 Uiso 1 1 calc R U . . .
H10B H 0.761814 0.479431 0.623847 0.072 Uiso 1 1 calc R U . . .
C12 C 0.5333(8) 0.5164(9) 0.6154(6) 0.075(3) Uani 1 1 d . . . . .
H12 H 0.536323 0.455725 0.648806 0.090 Uiso 1 1 calc R U . . .
C14 C 0.4327(7) 0.6360(8) 0.5213(6) 0.071(3) Uani 1 1 d . . . . .
H14 H 0.368182 0.656722 0.489704 0.086 Uiso 1 1 calc R U . . .
F2 F 0.3667(6) 0.8117(7) 0.7798(7) 0.192(6) Uani 1 1 d . . . . .
C13 C 0.4396(8) 0.5490(9) 0.5708(6) 0.080(3) Uani 1 1 d . . . . .
H13 H 0.377632 0.510058 0.574259 0.096 Uiso 1 1 calc R U . . .
C5 C 0.7144(8) 0.9788(9) 0.5417(5) 0.076(3) Uani 1 1 d . . . . .
C3 C 0.6600(7) 1.0790(10) 0.4307(6) 0.082(3) Uani 1 1 d . . . . .
H3 H 0.637068 1.146648 0.404179 0.098 Uiso 1 1 calc R U . . .
C8 C 0.7815(9) 0.8301(9) 0.7193(5) 0.080(3) Uani 1 1 d . . . . .
H8A H 0.750139 0.868575 0.755229 0.096 Uiso 1 1 calc R U . . .
H8B H 0.855145 0.855348 0.727339 0.096 Uiso 1 1 calc R U . . .
C7 C 0.6115(8) 0.8779(11) 0.6438(8) 0.115(5) Uani 1 1 d . . . . .
H7A H 0.576336 0.906975 0.596251 0.172 Uiso 1 1 calc R U . . .
H7B H 0.602297 0.932391 0.680767 0.172 Uiso 1 1 calc R U . . .
H7C H 0.581254 0.803945 0.652023 0.172 Uiso 1 1 calc R U . . .
C6 C 0.7525(8) 0.9745(8) 0.6233(6) 0.077(3) Uani 1 1 d . . . . .
H6A H 0.829187 0.985519 0.637462 0.093 Uiso 1 1 calc R U . . .
H6B H 0.718994 1.036037 0.645489 0.093 Uiso 1 1 calc R U . . .
C4 C 0.6837(9) 1.0797(9) 0.5045(7) 0.092(3) Uani 1 1 d . . . . .
H4 H 0.679151 1.148642 0.529828 0.110 Uiso 1 1 calc R U . . .

loop_
_atom_site_aniso_label
_atom_site_aniso_U_11
_atom_site_aniso_U_22
_atom_site_aniso_U_33
_atom_site_aniso_U_23
_atom_site_aniso_U_13
_atom_site_aniso_U_12
Ru1 0.0314(3) 0.0392(3) 0.0381(3) -0.0056(2) 0.0090(2) -0.0025(2)
P2 0.0581(13) 0.0622(13) 0.0501(11) 0.0038(10) 0.0174(10) 0.0010(10)
P1 0.0565(14) 0.0545(12) 0.0797(16) 0.0220(12) 0.0282(12) 0.0117(10)
F7 0.085(4) 0.057(3) 0.077(3) -0.004(3) 0.011(3) -0.006(3)
N5 0.035(3) 0.045(3) 0.035(3) -0.007(2) 0.008(2) 0.002(2)
N6 0.038(3) 0.049(3) 0.047(3) -0.006(3) 0.009(3) -0.008(3)
F3 0.087(4) 0.158(6) 0.059(3) -0.016(4) 0.032(3) -0.038(4)
N4 0.034(3) 0.049(3) 0.050(3) 0.003(3) 0.003(3) -0.001(3)
F9 0.105(5) 0.147(6) 0.073(4) -0.043(4) 0.036(3) -0.020(5)
N1 0.034(3) 0.045(3) 0.050(3) -0.008(3) 0.013(3) -0.002(2)
N3 0.041(3) 0.052(4) 0.067(4) -0.020(3) 0.022(3) -0.009(3)
F5 0.102(5) 0.093(4) 0.089(4) 0.007(3) -0.003(4) -0.026(4)
N2 0.041(3) 0.045(3) 0.049(3) 0.001(3) 0.011(3) -0.004(3)
F11 0.136(6) 0.063(3) 0.089(4) 0.004(3) 0.039(4) -0.027(3)
F8 0.050(4) 0.164(7) 0.166(7) -0.090(6) 0.012(4) 0.004(4)
F10 0.078(4) 0.147(6) 0.118(5) -0.005(5) 0.049(4) 0.001(4)
F12 0.189(9) 0.166(8) 0.096(5) 0.082(5) -0.032(5) -0.052(7)
F6 0.059(4) 0.121(5) 0.199(8) 0.083(6) 0.011(5) -0.011(4)
F4 0.169(7) 0.181(8) 0.081(4) -0.021(5) 0.002(5) 0.120(6)
C22 0.048(4) 0.046(4) 0.050(4) -0.013(3) 0.016(3) -0.005(3)
C21 0.043(4) 0.052(4) 0.052(4) -0.006(3) 0.015(3) -0.008(3)
C19 0.036(4) 0.078(6) 0.051(4) -0.019(4) 0.015(3) -0.009(4)
C17 0.040(4) 0.055(4) 0.042(4) -0.010(3) 0.011(3) 0.001(3)
C18 0.041(4) 0.068(5) 0.046(4) -0.007(4) 0.009(3) 0.005(3)
C20 0.042(4) 0.066(5) 0.049(4) -0.014(4) 0.012(3) -0.010(4)
C16 0.047(4) 0.056(4) 0.057(5) 0.003(4) 0.011(4) 0.010(4)
C1 0.057(5) 0.068(5) 0.045(4) 0.007(4) 0.004(4) -0.009(4)
F1 0.161(9) 0.227(11) 0.110(6) 0.105(7) 0.037(6) 0.025(7)
C9 0.056(5) 0.065(5) 0.042(4) 0.001(4) 0.013(4) -0.015(4)
C23 0.068(5) 0.063(5) 0.050(4) -0.017(4) 0.019(4) 0.011(4)
C11 0.057(5) 0.054(5) 0.063(5) -0.008(4) 0.022(4) -0.007(4)
C15 0.049(5) 0.054(5) 0.071(5) -0.021(4) 0.007(4) 0.002(4)
C2 0.048(5) 0.082(6) 0.058(5) 0.020(5) 0.003(4) -0.013(4)
C10 0.060(5) 0.051(4) 0.069(5) 0.001(4) 0.018(4) -0.012(4)
C12 0.066(6) 0.073(6) 0.093(7) -0.016(5) 0.033(6) -0.020(5)
C14 0.050(5) 0.070(6) 0.095(7) -0.039(6) 0.017(5) -0.017(4)
F2 0.101(6) 0.095(5) 0.322(14) -0.094(7) -0.067(7) 0.050(5)
C13 0.060(6) 0.081(7) 0.106(8) -0.022(6) 0.035(6) -0.024(5)
C5 0.079(7) 0.073(6) 0.074(6) 0.002(5) 0.016(5) 0.024(5)
C3 0.057(6) 0.094(8) 0.089(8) 0.038(6) 0.007(5) 0.018(5)
C8 0.092(8) 0.094(8) 0.054(5) -0.017(5) 0.017(5) 0.016(6)
C7 0.044(5) 0.113(9) 0.174(13) -0.079(9) 0.002(7) 0.007(6)
C6 0.076(7) 0.061(5) 0.098(8) -0.021(5) 0.025(6) 0.008(5)
C4 0.092(8) 0.064(6) 0.115(10) 0.016(6) 0.013(7) 0.023(6)

loop_
_atom_type_symbol
_atom_type_description
_atom_type_scat_dispersion_real
_atom_type_scat_dispersion_imag
_atom_type_scat_source
C C 0.0033 0.0016 'International Tables Vol C Tables 4.2.6.8 and 6.1.1.4'
H H 0.0000 0.0000 'International Tables Vol C Tables 4.2.6.8 and 6.1.1.4'
F F 0.0171 0.0103 'International Tables Vol C Tables 4.2.6.8 and 6.1.1.4'
N N 0.0061 0.0033 'International Tables Vol C Tables 4.2.6.8 and 6.1.1.4'
P P 0.1023 0.0942 'International Tables Vol C Tables 4.2.6.8 and 6.1.1.4'
Ru Ru -1.2594 0.8363 'International Tables Vol C Tables 4.2.6.8 and 6.1.1.4'

loop_
_geom_angle_atom_site_label_1
_geom_angle_atom_site_label_2
_geom_angle_atom_site_label_3
_geom_angle
_geom_angle_site_symmetry_1
_geom_angle_site_symmetry_3
_geom_angle_publ_flag
N5 Ru1 N1 91.4(2) . . ?
N5 Ru1 N2 82.1(2) . . ?
N6 Ru1 N5 88.0(2) . . ?
N6 Ru1 N4 97.9(2) . . ?
N6 Ru1 N1 178.4(2) . . ?
N6 Ru1 N3 89.2(2) . . ?
N6 Ru1 N2 96.5(2) . . ?
N4 Ru1 N5 96.4(2) . . ?
N4 Ru1 N1 80.7(2) . . ?
N4 Ru1 N2 165.4(2) . . ?
N3 Ru1 N5 165.4(3) . . ?
N3 Ru1 N4 98.1(3) . . ?
N3 Ru1 N1 91.7(2) . . ?
N3 Ru1 N2 84.1(3) . . ?
N2 Ru1 N1 84.9(2) . . ?
F7 P2 F10 87.9(4) . . ?
F9 P2 F7 177.9(4) . . ?
F9 P2 F10 91.1(4) . . ?
F11 P2 F7 89.0(3) . . ?
F11 P2 F9 89.2(4) . . ?
F11 P2 F10 88.2(4) . . ?
F8 P2 F7 89.8(3) . . ?
F8 P2 F9 91.2(4) . . ?
F8 P2 F11 90.1(5) . . ?
F8 P2 F10 177.2(5) . . ?
F8 P2 F12 93.0(6) . . ?
F12 P2 F7 89.0(4) . . ?
F12 P2 F9 92.9(5) . . ?
F12 P2 F11 176.2(4) . . ?
F12 P2 F10 88.6(5) . . ?
F3 P1 F6 86.5(4) . . ?
F5 P1 F3 91.9(3) . . ?
F5 P1 F6 178.4(4) . . ?
F4 P1 F3 89.4(4) . . ?
F4 P1 F5 91.7(5) . . ?
F4 P1 F6 88.0(5) . . ?
F1 P1 F3 176.9(5) . . ?
F1 P1 F5 88.1(5) . . ?
F1 P1 F6 93.5(5) . . ?
F1 P1 F4 87.5(5) . . ?
F2 P1 F3 96.5(6) . . ?
F2 P1 F5 90.7(5) . . ?
F2 P1 F6 89.7(4) . . ?
F2 P1 F4 173.6(7) . . ?
F2 P1 F1 86.7(6) . . ?
C21 N5 Ru1 129.7(5) . . ?
C21 N5 C17 117.7(6) . . ?
C17 N5 Ru1 112.6(5) . . ?
C22 N6 Ru1 178.4(6) . . ?
C1 N4 Ru1 131.2(6) . . ?
C1 N4 C5 116.7(7) . . ?
C5 N4 Ru1 112.1(5) . . ?
C8 N1 Ru1 106.4(5) . . ?
C8 N1 C7 111.1(8) . . ?
C8 N1 C6 115.6(7) . . ?
C7 N1 Ru1 115.6(5) . . ?
C6 N1 Ru1 106.5(5) . . ?
C6 N1 C7 101.8(8) . . ?
C11 N3 Ru1 109.9(5) . . ?
C15 N3 Ru1 132.3(6) . . ?
C15 N3 C11 117.7(7) . . ?
C16 N2 Ru1 106.8(4) . . ?
C16 N2 C9 112.6(6) . . ?
C16 N2 C10 112.5(6) . . ?
C9 N2 Ru1 107.7(5) . . ?
C10 N2 Ru1 107.3(5) . . ?
C10 N2 C9 109.7(6) . . ?
N6 C22 C23 179.0(9) . . ?
N5 C21 H21 118.2 . . ?
N5 C21 C20 123.6(8) . . ?
C20 C21 H21 118.2 . . ?
C18 C19 H19 120.1 . . ?
C20 C19 H19 120.1 . . ?
C20 C19 C18 119.8(7) . . ?
N5 C17 C18 121.7(7) . . ?
N5 C17 C16 115.8(6) . . ?
C18 C17 C16 122.3(7) . . ?
C19 C18 H18 120.6 . . ?
C17 C18 C19 118.8(8) . . ?
C17 C18 H18 120.6 . . ?
C21 C20 H20 120.8 . . ?
C19 C20 C21 118.4(8) . . ?
C19 C20 H20 120.8 . . ?
N2 C16 C17 110.4(6) . . ?
N2 C16 H16A 109.6 . . ?
N2 C16 H16B 109.6 . . ?
C17 C16 H16A 109.6 . . ?
C17 C16 H16B 109.6 . . ?
H16A C16 H16B 108.1 . . ?
N4 C1 H1 118.3 . . ?
N4 C1 C2 123.3(9) . . ?
C2 C1 H1 118.3 . . ?
N2 C9 H9A 109.1 . . ?
N2 C9 H9B 109.1 . . ?
N2 C9 C8 112.6(6) . . ?
H9A C9 H9B 107.8 . . ?
C8 C9 H9A 109.1 . . ?
C8 C9 H9B 109.1 . . ?
C22 C23 H23A 109.5 . . ?
C22 C23 H23B 109.5 . . ?
C22 C23 H23C 109.5 . . ?
H23A C23 H23B 109.5 . . ?
H23A C23 H23C 109.5 . . ?
H23B C23 H23C 109.5 . . ?
N3 C11 C10 117.8(7) . . ?
C12 C11 N3 120.7(9) . . ?
C12 C11 C10 121.4(8) . . ?
N3 C15 H15 117.5 . . ?
N3 C15 C14 124.9(10) . . ?
C14 C15 H15 117.5 . . ?
C1 C2 H2 119.9 . . ?
C3 C2 C1 120.2(9) . . ?
C3 C2 H2 119.9 . . ?
N2 C10 C11 108.0(7) . . ?
N2 C10 H10A 110.1 . . ?
N2 C10 H10B 110.1 . . ?
C11 C10 H10A 110.1 . . ?
C11 C10 H10B 110.1 . . ?
H10A C10 H10B 108.4 . . ?
C11 C12 H12 120.9 . . ?
C13 C12 C11 118.3(10) . . ?
C13 C12 H12 120.9 . . ?
C15 C14 H14 122.0 . . ?
C13 C14 C15 116.0(9) . . ?
C13 C14 H14 122.0 . . ?
C12 C13 C14 122.3(9) . . ?
C12 C13 H13 118.8 . . ?
C14 C13 H13 118.8 . . ?
N4 C5 C6 115.5(8) . . ?
N4 C5 C4 121.6(9) . . ?
C4 C5 C6 122.6(10) . . ?
C2 C3 H3 120.8 . . ?
C2 C3 C4 118.5(9) . . ?
C4 C3 H3 120.8 . . ?
N1 C8 C9 111.4(7) . . ?
N1 C8 H8A 109.4 . . ?
N1 C8 H8B 109.4 . . ?
C9 C8 H8A 109.4 . . ?
C9 C8 H8B 109.4 . . ?
H8A C8 H8B 108.0 . . ?
N1 C7 H7A 109.5 . . ?
N1 C7 H7B 109.5 . . ?
N1 C7 H7C 109.5 . . ?
H7A C7 H7B 109.5 . . ?
H7A C7 H7C 109.5 . . ?
H7B C7 H7C 109.5 . . ?
N1 C6 C5 108.1(8) . . ?
N1 C6 H6A 110.1 . . ?
N1 C6 H6B 110.1 . . ?
C5 C6 H6A 110.1 . . ?
C5 C6 H6B 110.1 . . ?
H6A C6 H6B 108.4 . . ?
C5 C4 H4 120.3 . . ?
C3 C4 C5 119.4(11) . . ?
C3 C4 H4 120.3 . . ?

loop_
_geom_bond_atom_site_label_1
_geom_bond_atom_site_label_2
_geom_bond_distance
_geom_bond_site_symmetry_2
_geom_bond_publ_flag
Ru1 N5 2.068(6) . ?
Ru1 N6 2.041(6) . ?
Ru1 N4 2.066(6) . ?
Ru1 N1 2.087(6) . ?
Ru1 N3 2.051(6) . ?
Ru1 N2 2.079(6) . ?
P2 F7 1.589(5) . ?
P2 F9 1.572(6) . ?
P2 F11 1.571(6) . ?
P2 F8 1.559(7) . ?
P2 F10 1.610(7) . ?
P2 F12 1.562(7) . ?
P1 F3 1.572(6) . ?
P1 F5 1.557(6) . ?
P1 F6 1.599(8) . ?
P1 F4 1.554(7) . ?
P1 F1 1.550(8) . ?
P1 F2 1.526(7) . ?
N5 C21 1.340(9) . ?
N5 C17 1.361(10) . ?
N6 C22 1.125(9) . ?
N4 C1 1.321(9) . ?
N4 C5 1.368(11) . ?
N1 C8 1.451(11) . ?
N1 C7 1.488(11) . ?
N1 C6 1.452(11) . ?
N3 C11 1.403(10) . ?
N3 C15 1.318(10) . ?
N2 C16 1.475(9) . ?
N2 C9 1.498(9) . ?
N2 C10 1.484(9) . ?
C22 C23 1.466(9) . ?
C21 H21 0.9500 . ?
C21 C20 1.383(10) . ?
C19 H19 0.9500 . ?
C19 C18 1.394(11) . ?
C19 C20 1.361(11) . ?
C17 C18 1.385(10) . ?
C17 C16 1.523(11) . ?
C18 H18 0.9500 . ?
C20 H20 0.9500 . ?
C16 H16A 0.9900 . ?
C16 H16B 0.9900 . ?
C1 H1 0.9500 . ?
C1 C2 1.375(12) . ?
C9 H9A 0.9900 . ?
C9 H9B 0.9900 . ?
C9 C8 1.498(14) . ?
C23 H23A 0.9800 . ?
C23 H23B 0.9800 . ?
C23 H23C 0.9800 . ?
C11 C10 1.540(12) . ?
C11 C12 1.393(12) . ?
C15 H15 0.9500 . ?
C15 C14 1.400(12) . ?
C2 H2 0.9500 . ?
C2 C3 1.344(14) . ?
C10 H10A 0.9900 . ?
C10 H10B 0.9900 . ?
C12 H12 0.9500 . ?
C12 C13 1.377(14) . ?
C14 H14 0.9500 . ?
C14 C13 1.378(14) . ?
C13 H13 0.9500 . ?
C5 C6 1.525(14) . ?
C5 C4 1.387(13) . ?
C3 H3 0.9500 . ?
C3 C4 1.372(15) . ?
C8 H8A 0.9900 . ?
C8 H8B 0.9900 . ?
C7 H7A 0.9800 . ?
C7 H7B 0.9800 . ?
C7 H7C 0.9800 . ?
C6 H6A 0.9900 . ?
C6 H6B 0.9900 . ?
C4 H4 0.9500 . ?

loop_
_geom_torsion_atom_site_label_1
_geom_torsion_atom_site_label_2
_geom_torsion_atom_site_label_3
_geom_torsion_atom_site_label_4
_geom_torsion
_geom_torsion_site_symmetry_1
_geom_torsion_site_symmetry_2
_geom_torsion_site_symmetry_3
_geom_torsion_site_symmetry_4
_geom_torsion_publ_flag
Ru1 N5 C21 C20 176.9(5) . . . . ?
Ru1 N5 C17 C18 -177.2(5) . . . . ?
Ru1 N5 C17 C16 6.5(8) . . . . ?
Ru1 N4 C1 C2 177.7(6) . . . . ?
Ru1 N4 C5 C6 7.0(10) . . . . ?
Ru1 N4 C5 C4 -177.7(9) . . . . ?
Ru1 N1 C8 C9 -41.3(9) . . . . ?
Ru1 N1 C6 C5 43.9(8) . . . . ?
Ru1 N3 C11 C10 -10.3(8) . . . . ?
Ru1 N3 C11 C12 173.8(7) . . . . ?
Ru1 N3 C15 C14 -174.3(6) . . . . ?
Ru1 N2 C16 C17 37.5(7) . . . . ?
Ru1 N2 C9 C8 -24.9(8) . . . . ?
Ru1 N2 C10 C11 -37.8(7) . . . . ?
N5 C21 C20 C19 0.5(11) . . . . ?
N5 C17 C18 C19 -0.8(11) . . . . ?
N5 C17 C16 N2 -30.3(9) . . . . ?
N4 C1 C2 C3 2.0(14) . . . . ?
N4 C5 C6 N1 -35.0(11) . . . . ?
N4 C5 C4 C3 -1.1(17) . . . . ?
N3 C11 C10 N2 33.3(10) . . . . ?
N3 C11 C12 C13 2.2(13) . . . . ?
N3 C15 C14 C13 0.2(13) . . . . ?
N2 C9 C8 N1 45.8(10) . . . . ?
C21 N5 C17 C18 1.2(10) . . . . ?
C21 N5 C17 C16 -175.2(6) . . . . ?
C17 N5 C21 C20 -1.0(10) . . . . ?
C18 C19 C20 C21 -0.1(11) . . . . ?
C18 C17 C16 N2 153.3(7) . . . . ?
C20 C19 C18 C17 0.2(11) . . . . ?
C16 N2 C9 C8 92.6(8) . . . . ?
C16 N2 C10 C11 -155.0(6) . . . . ?
C16 C17 C18 C19 175.4(7) . . . . ?
C1 N4 C5 C6 -171.0(8) . . . . ?
C1 N4 C5 C4 4.2(14) . . . . ?
C1 C2 C3 C4 1.3(15) . . . . ?
C9 N2 C16 C17 -80.5(7) . . . . ?
C9 N2 C10 C11 78.8(8) . . . . ?
C11 N3 C15 C14 2.4(12) . . . . ?
C11 C12 C13 C14 0.6(15) . . . . ?
C15 N3 C11 C10 172.3(7) . . . . ?
C15 N3 C11 C12 -3.6(11) . . . . ?
C15 C14 C13 C12 -1.8(14) . . . . ?
C2 C3 C4 C5 -1.7(17) . . . . ?
C10 N2 C16 C17 154.9(6) . . . . ?
C10 N2 C9 C8 -141.3(7) . . . . ?
C10 C11 C12 C13 -173.6(8) . . . . ?
C12 C11 C10 N2 -150.8(8) . . . . ?
C5 N4 C1 C2 -4.7(12) . . . . ?
C8 N1 C6 C5 161.9(7) . . . . ?
C7 N1 C8 C9 85.3(9) . . . . ?
C7 N1 C6 C5 -77.6(9) . . . . ?
C6 N1 C8 C9 -159.3(7) . . . . ?
C6 C5 C4 C3 173.7(10) . . . . ?
C4 C5 C6 N1 149.8(10) . . . . ?
